data_1541871
loop_
_publ_author_name
'Shields, K.G.'
'Kennard, C.H.L.'

_publ_section_title
;
 Cesium hexa-aquacopper(II) sulfate, Cs2 Cu H12 O14 S2 (neutron)
;
_journal_name_full 'Crystal Structure Communications'
_journal_page_first 189
_journal_page_last 191
_journal_volume 1
_journal_year 1972
_chemical_formula_sum 'Cs2 Cu H12 O14 S2'
_chemical_name_systematic 'Cs2 (Cu (H2 O)6) (S O4)2'
_space_group_IT_number 14
_symmetry_space_group_name_Hall '-P 2yab'
_symmetry_space_group_name_H-M 'P 1 21/a 1'
_cell_angle_alpha 90
_cell_angle_beta 105.9
_cell_angle_gamma 90
_cell_formula_units_Z 2
_cell_length_a 9.42
_cell_length_b 12.785
_cell_length_c 6.28
_cell_volume 727.394
_citation_journal_id_ASTM CSCMCS
_cod_data_source_file Shields_CSCMCS_1972_1249.cif
_cod_data_source_block H12Cs2Cu1O14S2
_cod_original_cell_volume 727.3937
_cod_original_sg_symbol_Hall '-P 2ybc (z,y,-x)'
_cod_original_formula_sum 'H12 Cs2 Cu1 O14 S2'
_cod_database_code 1541871

loop_
_symmetry_equiv_pos_as_xyz
x,y,z
-x+1/2,y+1/2,-z
-x,-y,-z
x-1/2,-y-1/2,z

loop_
_atom_site_label
_atom_site_type_symbol
_atom_site_fract_x
_atom_site_fract_y
_atom_site_fract_z
_atom_site_occupancy
_atom_site_U_iso_or_equiv
H6 H+1 0.0332 -0.1386 0.305 1 0.0
O7 O-2 -0.0011 -0.0632 0.2849 1 0.0
O6 O-2 -0.1909 0.1112 0.0146 1 0.0
Cu1 Cu+2 0 0 0 1 0.0
O4 O-2 0.3436 0.1767 0.9436 1 0.0
H3 H+1 -0.1933 0.0968 -0.0721 1 0.0
H2 H+1 0.2207 0.128 0.085 1 0.0
O2 O-2 0.5136 0.0823 0.7891 1 0.0
O5 O-2 0.1448 0.1086 0.1558 1 0.0
H5 H+1 -0.0913 -0.0619 0.3239 1 0.0
S1 S+6 0.3795 0.1446 0.7392 1 0.0
O1 O-2 0.3991 0.2402 0.6159 1 0.0
H4 H+1 -0.174 0.185 -0.0133 1 0.0
H1 H+1 0.1943 0.0946 0.319 1 0.0
O3 O-2 0.2561 0.084 0.5997 1 0.0
Cs1 Cs+1 0.114 0.3543 0.3553 1 0.0
